data_7240982
loop_
_publ_author_name
'Cruz-Cabeza, A. J.'
'Taylor, E.'
'Sugden, I. J.'
'Bowskill, D. H.'
'Wright, S. E.'
'Abdullahi, H.'
'Tulegenov, D.'
'Sadiq, G.'
'Davey, R. J.'

_publ_section_title
;
 Can solvated intermediates inform us about nucleation pathways? The case
 of \b-pABA
;
_journal_name_full CrystEngComm
_journal_paper_doi 10.1039/D0CE00970A
_journal_year 2020
_chemical_formula_moiety 'C8 H9 N O3'
_chemical_formula_sum 'C8 H9 N O3'
_chemical_formula_weight 167.16
_chemical_name_systematic '4-amino-2-methoxybenzoic acid'
_space_group_crystal_system monoclinic
_space_group_IT_number 14
_space_group_name_Hall '-P 2ybc'
_space_group_name_H-M_alt 'P 1 21/c 1'
_atom_sites_solution_hydrogens mixed
_atom_sites_solution_primary dual
_audit_creation_date 2018-10-26
_audit_creation_method
;
Olex2 1.2
(compiled 2018.05.29 svn.r3508 for OlexSys, GUI svn.r5506)
;
_audit_update_record
;
2020-06-15 deposited with the CCDC.	2020-07-29 downloaded from the CCDC.
;
_cell_angle_alpha 90
_cell_angle_beta 109.909(10)
_cell_angle_gamma 90
_cell_formula_units_Z 4
_cell_length_a 8.1846(7)
_cell_length_b 13.5952(10)
_cell_length_c 7.2087(6)
_cell_measurement_reflns_used 1787
_cell_measurement_temperature 150
_cell_measurement_theta_max 27.1090
_cell_measurement_theta_min 3.9810
_cell_volume 754.18(12)
_computing_cell_refinement 'CrysAlisPro 1.171.39.46 (Rigaku OD, 2018)'
_computing_data_collection 'CrysAlisPro 1.171.39.46 (Rigaku OD, 2018)'
_computing_data_reduction 'CrysAlisPro 1.171.39.46 (Rigaku OD, 2018)'
_computing_molecular_graphics 'Olex2 (Dolomanov et al., 2009)'
_computing_publication_material 'Olex2 (Dolomanov et al., 2009)'
_computing_structure_refinement 'ShelXL (Sheldrick, 2015)'
_computing_structure_solution 'ShelXT (Sheldrick, 2015)'
_diffrn_ambient_temperature 150
_diffrn_detector 'CCD plate'
_diffrn_detector_area_resol_mean 5.1636
_diffrn_detector_type Atlas
_diffrn_measured_fraction_theta_full 0.998
_diffrn_measured_fraction_theta_max 0.893
_diffrn_measurement_details
;
List of Runs (angles in degrees, time in seconds):

  # Type    Start    End  Width  t~exp~   \w     \q     \k     \f   Frames
#--------------------------------------------------------------------------
  1  \w    -34.00  59.00   1.00    2.79    --  -11.10  57.00 120.00   93
  2  \w    -67.00  13.00   1.00    2.79    --  -11.10 -77.00-150.00   80
  3  \w    -80.00  16.00   1.00    2.79    --  -11.10 -57.00 -30.00   96
;
_diffrn_measurement_device 'four-circle diffractometer'
_diffrn_measurement_device_type 'Xcalibur, Atlas'
_diffrn_measurement_method '\w scans'
_diffrn_orient_matrix_type 'CrysAlisPro convention (1999,Acta A55,543-557)'
_diffrn_orient_matrix_UB_11 0.0158922000
_diffrn_orient_matrix_UB_12 0.0160643000
_diffrn_orient_matrix_UB_13 -0.0859259000
_diffrn_orient_matrix_UB_21 -0.0676207000
_diffrn_orient_matrix_UB_22 -0.0309661000
_diffrn_orient_matrix_UB_23 -0.0586406000
_diffrn_orient_matrix_UB_31 -0.0605906000
_diffrn_orient_matrix_UB_32 0.0387921000
_diffrn_orient_matrix_UB_33 -0.0112394000
_diffrn_radiation_monochromator graphite
_diffrn_radiation_probe x-ray
_diffrn_radiation_type MoK\a
_diffrn_radiation_wavelength 0.71073
_diffrn_reflns_av_R_equivalents 0.0402
_diffrn_reflns_av_unetI/netI 0.0569
_diffrn_reflns_Laue_measured_fraction_full 0.998
_diffrn_reflns_Laue_measured_fraction_max 0.893
_diffrn_reflns_limit_h_max 10
_diffrn_reflns_limit_h_min -11
_diffrn_reflns_limit_k_max 14
_diffrn_reflns_limit_k_min -18
_diffrn_reflns_limit_l_max 9
_diffrn_reflns_limit_l_min -9
_diffrn_reflns_number 5879
_diffrn_reflns_point_group_measured_fraction_full 0.998
_diffrn_reflns_point_group_measured_fraction_max 0.893
_diffrn_reflns_theta_full 25.242
_diffrn_reflns_theta_max 29.544
_diffrn_reflns_theta_min 3.359
_diffrn_source 'fine-focus sealed X-ray tube'
_diffrn_source_type 'Enhance (Mo) X-ray Source'
_exptl_absorpt_coefficient_mu 0.114
_exptl_absorpt_correction_T_max 1.00000
_exptl_absorpt_correction_T_min 0.79079
_exptl_absorpt_correction_type multi-scan
_exptl_absorpt_process_details
;
CrysAlisPro 1.171.39.46 (Rigaku Oxford Diffraction, 2018)
Empirical absorption correction using spherical harmonics,
 implemented in SCALE3 ABSPACK scaling algorithm.
;
_exptl_crystal_colour 'clear brown'
_exptl_crystal_colour_lustre clear
_exptl_crystal_colour_primary brown
_exptl_crystal_density_diffrn 1.472
_exptl_crystal_description plate
_exptl_crystal_F_000 352
_exptl_crystal_recrystallization_method 'Re-crystallisation from solvent: Acetone'
_exptl_crystal_size_max 0.376
_exptl_crystal_size_mid 0.355
_exptl_crystal_size_min 0.143
_refine_diff_density_max 0.227
_refine_diff_density_min -0.262
_refine_diff_density_rms 0.059
_refine_ls_extinction_method none
_refine_ls_goodness_of_fit_ref 1.030
_refine_ls_hydrogen_treatment constr
_refine_ls_matrix_type full
_refine_ls_number_parameters 111
_refine_ls_number_reflns 1877
_refine_ls_number_restraints 0
_refine_ls_restrained_S_all 1.030
_refine_ls_R_factor_all 0.0909
_refine_ls_R_factor_gt 0.0532
_refine_ls_shift/su_max 0.000
_refine_ls_shift/su_mean 0.000
_refine_ls_structure_factor_coef Fsqd
_refine_ls_weighting_details 'w=1/[\s^2^(Fo^2^)+(0.0579P)^2^+0.1082P] where P=(Fo^2^+2Fc^2^)/3'
_refine_ls_weighting_scheme calc
_refine_ls_wR_factor_gt 0.1132
_refine_ls_wR_factor_ref 0.1382
_reflns_Friedel_coverage 0.000
_reflns_number_gt 1219
_reflns_number_total 1877
_reflns_threshold_expression 'I > 2\s(I)'
_cod_data_source_file d0ce00970a2.cif
_cod_data_source_block oacc11
_cod_original_cell_volume 754.18(11)
_cod_database_code 7240982
_shelx_shelxl_version_number 2018/3
_chemical_oxdiff_formula 'C8 O3 N H9'
_shelx_space_group_comment
;
The symmetry employed for this shelxl refinement is uniquely defined
by the following loop, which should always be used as a source of
symmetry information in preference to the above space-group names.
They are only intended as comments.
;
_reflns_odcompleteness_completeness 99.69
_reflns_odcompleteness_iscentric 1
_reflns_odcompleteness_theta 26.32
_olex2_refinement_description
;
1. Fixed Uiso
 At 1.2 times of:
  All C(H) groups, All N(H,H) groups
 At 1.5 times of:
  All C(H,H,H) groups, All O(H) groups
2.a Rotating group:
 N1(H1A,H1B)
2.b Me refined with riding coordinates:
 C8(H8A,H8B,H8C)
2.c Aromatic/amide H refined with riding coordinates:
 C3(H3), C5(H5), C6(H6)
2.d Idealised tetrahedral OH refined as rotating group:
 O2(H2)
;
_olex2_date_sample_data_collection 2018-10-19
_olex2_submission_special_instructions 'No special instructions were received'
_oxdiff_exptl_absorpt_empirical_details
;
Empirical correction (ABSPACK) includes:
- Absorption correction using spherical harmonics
- Frame scaling
;
_oxdiff_exptl_absorpt_empirical_full_max 1.301
_oxdiff_exptl_absorpt_empirical_full_min 0.913

loop_
_space_group_symop_operation_xyz
'x, y, z'
'-x, y+1/2, -z+1/2'
'-x, -y, -z'
'x, -y-1/2, z-1/2'

loop_
_atom_site_label
_atom_site_type_symbol
_atom_site_fract_x
_atom_site_fract_y
_atom_site_fract_z
_atom_site_U_iso_or_equiv
_atom_site_adp_type
_atom_site_occupancy
_atom_site_site_symmetry_order
_atom_site_calc_flag
_atom_site_refinement_flags_posn
_atom_site_refinement_flags_adp
_atom_site_refinement_flags_occupancy
_atom_site_disorder_assembly
_atom_site_disorder_group
O3 O 0.79915(15) 0.56392(9) 0.3617(2) 0.0272(4) Uani 1 1 d . . . . .
O2 O 0.95738(16) 0.73033(10) 0.4289(2) 0.0351(4) Uani 1 1 d . . . . .
H2 H 0.940049 0.672200 0.398125 0.053 Uiso 1 1 calc GR . . . .
O1 O 0.81292(17) 0.85906(10) 0.4711(2) 0.0343(4) Uani 1 1 d . . . . .
N1 N 0.17826(19) 0.55985(12) 0.2055(2) 0.0294(4) Uani 1 1 d . . . . .
H1A H 0.170913 0.502418 0.151275 0.035 Uiso 1 1 d GR . . . .
H1B H 0.084461 0.592919 0.147948 0.035 Uiso 1 1 d GR . . . .
C2 C 0.6444(2) 0.60964(13) 0.3408(3) 0.0220(4) Uani 1 1 d . . . . .
C1 C 0.6525(2) 0.71071(13) 0.3841(3) 0.0223(4) Uani 1 1 d . . . . .
C4 C 0.3333(2) 0.60935(14) 0.2631(3) 0.0236(4) Uani 1 1 d . . . . .
C3 C 0.4874(2) 0.55971(13) 0.2821(3) 0.0232(4) Uani 1 1 d . . . . .
H3 H 0.484770 0.492707 0.255199 0.028 Uiso 1 1 calc R . . . .
C5 C 0.3407(2) 0.70959(14) 0.3127(3) 0.0257(4) Uani 1 1 d . . . . .
H5 H 0.239799 0.743196 0.305596 0.031 Uiso 1 1 calc R . . . .
C6 C 0.4967(2) 0.75749(14) 0.3714(3) 0.0251(4) Uani 1 1 d . . . . .
H6 H 0.499504 0.823772 0.404197 0.030 Uiso 1 1 calc R . . . .
C7 C 0.8098(2) 0.77155(14) 0.4309(3) 0.0256(4) Uani 1 1 d . . . . .
C8 C 0.7960(2) 0.46509(13) 0.2924(3) 0.0288(5) Uani 1 1 d . . . . .
H8A H 0.912810 0.442878 0.316708 0.043 Uiso 1 1 calc R . . . .
H8B H 0.740774 0.423226 0.360609 0.043 Uiso 1 1 calc R . . . .
H8C H 0.732354 0.462859 0.153330 0.043 Uiso 1 1 calc R . . . .

loop_
_atom_site_aniso_label
_atom_site_aniso_U_11
_atom_site_aniso_U_22
_atom_site_aniso_U_33
_atom_site_aniso_U_23
_atom_site_aniso_U_13
_atom_site_aniso_U_12
O3 0.0187(7) 0.0219(7) 0.0377(8) 0.0001(6) 0.0054(6) 0.0012(5)
O2 0.0232(8) 0.0295(8) 0.0515(10) -0.0065(7) 0.0112(7) -0.0040(6)
O1 0.0318(8) 0.0240(7) 0.0441(9) -0.0049(6) 0.0089(7) -0.0054(6)
N1 0.0203(9) 0.0277(9) 0.0383(10) -0.0012(7) 0.0078(7) -0.0015(6)
C2 0.0190(9) 0.0243(9) 0.0213(9) 0.0025(8) 0.0050(7) 0.0023(7)
C1 0.0203(9) 0.0232(9) 0.0213(9) 0.0008(7) 0.0044(7) -0.0011(7)
C4 0.0223(10) 0.0284(10) 0.0200(9) 0.0014(8) 0.0071(8) -0.0020(8)
C3 0.0238(10) 0.0199(9) 0.0249(10) 0.0017(7) 0.0069(8) 0.0002(7)
C5 0.0216(10) 0.0282(10) 0.0274(10) 0.0005(8) 0.0084(8) 0.0043(8)
C6 0.0287(11) 0.0215(9) 0.0240(10) -0.0014(8) 0.0074(8) 0.0007(8)
C7 0.0251(10) 0.0264(10) 0.0229(10) 0.0005(8) 0.0050(8) -0.0030(8)
C8 0.0269(10) 0.0228(10) 0.0354(11) -0.0016(8) 0.0088(9) 0.0018(8)

loop_
_atom_type_symbol
_atom_type_description
_atom_type_scat_dispersion_real
_atom_type_scat_dispersion_imag
_atom_type_scat_source
C C 0.0033 0.0016 'International Tables Vol C Tables 4.2.6.8 and 6.1.1.4'
H H 0.0000 0.0000 'International Tables Vol C Tables 4.2.6.8 and 6.1.1.4'
N N 0.0061 0.0033 'International Tables Vol C Tables 4.2.6.8 and 6.1.1.4'
O O 0.0106 0.0060 'International Tables Vol C Tables 4.2.6.8 and 6.1.1.4'

loop_
_exptl_crystal_face_index_h
_exptl_crystal_face_index_k
_exptl_crystal_face_index_l
_exptl_crystal_face_perp_dist
0 1 0 0.1687
2 2 -5 0.1129
-2 -2 5 0.0299
-1 0 0 0.1436
1 0 0 0.2116
0 -1 0 0.1687

loop_
_geom_angle_atom_site_label_1
_geom_angle_atom_site_label_2
_geom_angle_atom_site_label_3
_geom_angle
_geom_angle_site_symmetry_1
_geom_angle_site_symmetry_3
_geom_angle_publ_flag
C2 O3 C8 118.73(14) . . ?
O3 C2 C1 116.48(15) . . ?
O3 C2 C3 122.47(16) . . ?
C3 C2 C1 121.05(16) . . ?
C2 C1 C7 124.97(16) . . ?
C6 C1 C2 117.13(16) . . ?
C6 C1 C7 117.81(16) . . ?
N1 C4 C3 120.34(17) . . ?
N1 C4 C5 120.61(16) . . ?
C3 C4 C5 118.99(16) . . ?
C2 C3 C4 120.40(17) . . ?
C6 C5 C4 119.76(16) . . ?
C5 C6 C1 122.57(17) . . ?
O2 C7 C1 119.07(16) . . ?
O1 C7 O2 117.69(16) . . ?
O1 C7 C1 123.24(17) . . ?

loop_
_geom_bond_atom_site_label_1
_geom_bond_atom_site_label_2
_geom_bond_distance
_geom_bond_site_symmetry_2
_geom_bond_publ_flag
O3 C2 1.372(2) . ?
O3 C8 1.431(2) . ?
O2 C7 1.336(2) . ?
O1 C7 1.223(2) . ?
N1 C4 1.370(2) . ?
C2 C1 1.406(3) . ?
C2 C3 1.385(2) . ?
C1 C6 1.400(2) . ?
C1 C7 1.469(2) . ?
C4 C3 1.396(2) . ?
C4 C5 1.405(3) . ?
C5 C6 1.366(3) . ?

loop_
_exptl_oxdiff_crystal_face_indexfrac_h
_exptl_oxdiff_crystal_face_indexfrac_k
_exptl_oxdiff_crystal_face_indexfrac_l
_exptl_oxdiff_crystal_face_x
_exptl_oxdiff_crystal_face_y
_exptl_oxdiff_crystal_face_z
-0.0003 0.9992 0.0001 0.0160 -0.0309 0.0388
1.9969 1.9997 -4.9921 0.4928 0.0958 0.0127
-1.9969 -1.9997 4.9921 -0.4928 -0.0958 -0.0127
-0.9991 0.0002 -0.0003 -0.0158 0.0676 0.0605
0.9991 -0.0002 0.0003 0.0158 -0.0676 -0.0605
0.0003 -0.9992 -0.0001 -0.0160 0.0309 -0.0388
